data_9011401
loop_
_publ_author_name
'Bell, A. M. T.'
'Henderson, C. M. B.'
'Wendlandt, R. F.'
'Harrison, W. J.'

_publ_section_title
;
 Rietveld refinement of Ba5(AsO4)3Cl from high-resolution synchrotron data
;
_journal_name_full 'Acta Crystallographica, Section E'
_journal_page_first i63
_journal_page_last i64
_journal_paper_doi 10.1107/S1600536808026901
_journal_volume 64
_journal_year 2008
_chemical_compound_source Synthetic
_chemical_formula_sum 'As3 Ba5 Cl O12'
_chemical_name_mineral Morelandite
_space_group_IT_number 176
_symmetry_space_group_name_Hall '-P 6c'
_symmetry_space_group_name_H-M 'P 63/m'
_cell_angle_alpha 90
_cell_angle_beta 90
_cell_angle_gamma 120
_cell_length_a 10.5570
_cell_length_b 10.5570
_cell_length_c 7.73912
_cell_formula_units_Z 2
_cell_volume 746.970
_database_code_amcsd 0010488
_exptl_crystal_density_diffrn 5.063
_cod_original_formula_sum 'Ba5 As3 O12 Cl'
_cod_database_code 9011401

loop_
_space_group_symop_operation_xyz
x,y,z
-x+y,-x,1/2-z
x-y,x,1/2+z
y,-x+y,-z
-y,x-y,z
x,y,1/2-z
-x,-y,1/2+z
x-y,x,-z
-x+y,-x,z
-y,x-y,1/2-z
y,-x+y,1/2+z
-x,-y,-z

loop_
_atom_site_label
_atom_site_fract_x
_atom_site_fract_y
_atom_site_fract_z
_atom_site_U_iso_or_equiv
Ba1 0.33333 0.66667 0.00610 0.05900
Ba2 0.24450 0.98740 0.25000 0.06500
As 0.40470 0.37160 0.25000 0.05900
O1 0.34700 0.49500 0.25000 0.13000
O2 0.59100 0.47300 0.25000 0.08000
O3 0.35400 0.28000 0.06800 0.06500
Cl 0.00000 0.00000 0.00000 0.07000

loop_
_cod_related_entry_id
_cod_related_entry_database
_cod_related_entry_code
1 AMCSD 0010488
